data_4131325
loop_
_publ_author_name
'Culcu, Gursu'
'Iovan, Diana A.'
'Krogman, Jeremy P.'
'Wilding, Matthew J. T.'
'Bezpalko, Mark W.'
'Foxman, Bruce M.'
'Thomas, Christine M.'

_publ_section_title
;
 Heterobimetallic Complexes Comprised of Nb and Fe: Isolation of a
 Coordinatively Unsaturated Nb<sup>III</sup>/Fe<sup>0</sup> Bimetallic
 Complex Featuring a Nb\\tb Fe Triple Bond.
;
_journal_issue 28
_journal_name_full 'Journal of the American Chemical Society'
_journal_page_first 9627
_journal_page_last 9636
_journal_paper_doi 10.1021/jacs.7b04151
_journal_volume 139
_journal_year 2017
_chemical_formula_moiety 'C53.50 H73 Fe1 N4 Nb1 P4'
_chemical_formula_sum 'C53.5 H73 Fe N4 Nb P4'
_chemical_formula_weight 1044.84
_space_group_IT_number 14
_space_group_name_Hall '-P 2yn'
_space_group_name_H-M_alt 'P 1 21/n 1'
_symmetry_cell_setting monoclinic
_symmetry_space_group_name_Hall '-P 2yn'
_symmetry_space_group_name_H-M 'P 1 21/n 1'
_atom_sites_solution_hydrogens difmap
_atom_sites_solution_primary other
_audit_creation_date 2017-01-22
_audit_creation_method CRYSTALS_ver_14.61_build_00000
_cell_angle_alpha 90
_cell_angle_beta 90.867(2)
_cell_angle_gamma 90
_cell_formula_units_Z 8
_cell_length_a 18.6191(9)
_cell_length_b 13.1806(6)
_cell_length_c 42.711(2)
_cell_measurement_reflns_used 9872
_cell_measurement_temperature 120
_cell_measurement_theta_max 30
_cell_measurement_theta_min 3
_cell_volume 10480.5(9)
_computing_cell_refinement 'Apex2 (Bruker AXS, 2006)'
_computing_data_collection 'Apex2 (Bruker AXS, 2006)'
_computing_data_reduction 'Apex2 (Bruker AXS, 2006)'
_computing_molecular_graphics 'CAMERON (Watkin et al., 1996)'
_computing_publication_material 'CRYSTALS (Betteridge et al., 2003)'
_computing_structure_refinement 'CRYSTALS (Betteridge et al., 2003)'
_computing_structure_solution 'Superflip (Palatinus & Chapuis, 2007)'
_diffrn_ambient_temperature 120
_diffrn_measured_fraction_theta_full 0.999
_diffrn_measured_fraction_theta_max 0.994
_diffrn_measurement_device Area
_diffrn_measurement_device_type 'Bruker Kappa Apex2'
_diffrn_measurement_method '\f & \w scans'
_diffrn_radiation_monochromator graphite
_diffrn_radiation_type 'Mo K\a'
_diffrn_radiation_wavelength 0.71073
_diffrn_reflns_av_R_equivalents 0.077
_diffrn_reflns_limit_h_max 25
_diffrn_reflns_limit_h_min -26
_diffrn_reflns_limit_k_max 18
_diffrn_reflns_limit_k_min -18
_diffrn_reflns_limit_l_max 60
_diffrn_reflns_limit_l_min -60
_diffrn_reflns_number 131022
_diffrn_reflns_theta_full 29.445
_diffrn_reflns_theta_max 30.046
_diffrn_reflns_theta_min 1.200
_diffrn_standards_number 0
_exptl_absorpt_coefficient_mu 0.656
_exptl_absorpt_correction_T_max 0.90
_exptl_absorpt_correction_T_min 0.81
_exptl_absorpt_correction_type numerical
_exptl_absorpt_process_details
; 
 Analytical Absorption (De Meulenaer & Tompa, 1965) 
;
_exptl_crystal_colour red
_exptl_crystal_density_diffrn 1.324
_exptl_crystal_density_method 'not measured'
_exptl_crystal_description 'prism fragment'
_exptl_crystal_F_000 4392.002
_exptl_crystal_size_max 0.330
_exptl_crystal_size_mid 0.330
_exptl_crystal_size_min 0.160
_refine_diff_density_max 1.97
_refine_diff_density_min -1.40
_refine_ls_extinction_method None
_refine_ls_goodness_of_fit_ref 0.9830
_refine_ls_hydrogen_treatment constr
_refine_ls_matrix_type full
_refine_ls_number_parameters 1142
_refine_ls_number_reflns 30544
_refine_ls_number_restraints 0
_refine_ls_R_factor_all 0.0804
_refine_ls_R_factor_gt 0.0396
_refine_ls_shift/su_max 0.0025354
_refine_ls_shift/su_mean 0.0000967
_refine_ls_structure_factor_coef Fsqd
_refine_ls_weighting_details
;
 Method= Modified Sheldrick 
 w=1/[\s^2^(F^2^) + ( 0.04P)^2^ + 9.81P] 
 ,where P=(max(Fo^2^,0) + 2Fc^2^)/3 
;
_refine_ls_weighting_scheme calc
_refine_ls_wR_factor_all 0.1086
_refine_ls_wR_factor_gt 0.0875
_refine_ls_wR_factor_ref 0.1086
_reflns_limit_h_max 26
_reflns_limit_h_min -26
_reflns_limit_k_max 18
_reflns_limit_k_min 0
_reflns_limit_l_max 60
_reflns_limit_l_min 0
_reflns_number_gt 18266
_reflns_number_total 30544
_reflns_threshold_expression I>2.0\s(I)
_oxford_diffrn_Wilson_B_factor 0.00
_oxford_diffrn_Wilson_scale 0.00
_oxford_refine_ls_r_factor_ref 0.0804
_oxford_refine_ls_scale 0.0354348(16)
_oxford_reflns_number_all 30544
_oxford_reflns_threshold_expression_ref I>-10.0\s(I)
_oxford_structure_analysis_title 'gc_09_897b_0m in P2(1)/c'
_cod_data_source_file ja7b04151_si_002.cif
_cod_data_source_block 9
_cod_depositor_comments
;
The following automatic conversions were performed:

data item '_atom_sites_solution_primary' value 'Other' was changed to
'other' in accordance with the
/home/saulius/struct/COD-crude-data/automatic-downloads/DataCite-retrospective/ACS/depositions/lib/dictionaries/cif_core.dic
dictionary named 'cif_core.dic' version 2.4.2 last updated on
2011-04-26.

Automatic conversion script
Id: cif_fix_values 6909 2019-04-08 15:41:33Z antanas 
;
_cod_original_cell_volume 10480.6(9)
_cod_original_sg_symbol_H-M 'P 1 21/n 1 '
_cod_original_formula_sum 'C53.50 H73 Fe1 N4 Nb1 P4'
_cod_database_code 4131325

loop_
_symmetry_equiv_pos_as_xyz
x,y,z
-x,-y,-z
-x+1/2,y+1/2,-z+1/2
x+1/2,-y+1/2,z+1/2

loop_
_atom_site_label
_atom_site_type_symbol
_atom_site_fract_x
_atom_site_fract_y
_atom_site_fract_z
_atom_site_U_iso_or_equiv
_atom_site_occupancy
_atom_site_adp_type
_atom_site_refinement_flags_posn
_atom_site_refinement_flags_occupancy
_atom_site_disorder_assembly
_atom_site_disorder_group
Nb1 Nb -0.040313(12) -0.095506(16) 0.403896(5) 0.0098 1.0000 Uani . . . .
Nb101 Nb 0.459095(12) 0.157259(16) 0.404557(5) 0.0104 1.0000 Uani . . . .
Fe1 Fe -0.040302(18) -0.28092(3) 0.363118(8) 0.0096 1.0000 Uani . . . .
Fe101 Fe 0.458974(18) 0.34272(3) 0.364300(8) 0.0097 1.0000 Uani . . . .
P1 P -0.12828(3) -0.27927(5) 0.398180(15) 0.0110 1.0000 Uani . . . .
P2 P -0.05121(3) -0.13662(5) 0.336381(14) 0.0106 1.0000 Uani . . . .
P3 P 0.05955(3) -0.26366(5) 0.392043(14) 0.0108 1.0000 Uani . . . .
P4 P -0.04021(4) -0.42088(5) 0.331229(15) 0.0136 1.0000 Uani . . . .
P101 P 0.56006(3) 0.32308(5) 0.392317(15) 0.0111 1.0000 Uani . . . .
P102 P 0.44654(3) 0.19941(5) 0.337154(14) 0.0107 1.0000 Uani . . . .
P103 P 0.37289(3) 0.34174(5) 0.400272(15) 0.0111 1.0000 Uani . . . .
P104 P 0.45842(4) 0.48295(5) 0.332523(15) 0.0134 1.0000 Uani . . . .
N1 N -0.11858(11) -0.18247(16) 0.42383(5) 0.0121 1.0000 Uani . . . .
N2 N -0.06393(11) -0.03683(16) 0.36040(5) 0.0124 1.0000 Uani . . . .
N3 N 0.06046(11) -0.15307(16) 0.41204(5) 0.0132 1.0000 Uani . . . .
N4 N -0.03877(12) 0.01573(17) 0.42791(5) 0.0153 1.0000 Uani . . . .
N101 N 0.56100(11) 0.21242(16) 0.41217(5) 0.0138 1.0000 Uani . . . .
N102 N 0.43368(11) 0.09963(16) 0.36098(5) 0.0131 1.0000 Uani . . . .
N103 N 0.38373(11) 0.24539(16) 0.42619(5) 0.0132 1.0000 Uani . . . .
N104 N 0.46000(12) 0.04508(17) 0.42825(5) 0.0154 1.0000 Uani . . . .
C1 C -0.14460(13) -0.39478(19) 0.42174(6) 0.0138 1.0000 Uani . . . .
C2 C -0.09168(13) -0.4687(2) 0.42401(6) 0.0148 1.0000 Uani . . . .
C3 C -0.10254(14) -0.5561(2) 0.44130(6) 0.0183 1.0000 Uani . . . .
C4 C -0.16656(14) -0.5712(2) 0.45702(6) 0.0187 1.0000 Uani . . . .
C5 C -0.22017(14) -0.4985(2) 0.45466(6) 0.0184 1.0000 Uani . . . .
C6 C -0.20985(14) -0.4121(2) 0.43708(6) 0.0163 1.0000 Uani . . . .
C7 C -0.21998(13) -0.2646(2) 0.38170(6) 0.0141 1.0000 Uani . . . .
C8 C -0.25330(14) -0.3465(2) 0.36691(6) 0.0176 1.0000 Uani . . . .
C9 C -0.31920(15) -0.3346(2) 0.35153(6) 0.0230 1.0000 Uani . . . .
C10 C -0.35296(15) -0.2415(3) 0.35123(7) 0.0257 1.0000 Uani . . . .
C11 C -0.32095(16) -0.1605(2) 0.36613(7) 0.0259 1.0000 Uani . . . .
C12 C -0.25485(14) -0.1712(2) 0.38111(6) 0.0193 1.0000 Uani . . . .
C13 C -0.15837(14) -0.1774(2) 0.45361(6) 0.0169 1.0000 Uani . . . .
C14 C -0.1839(3) -0.0727(4) 0.46084(11) 0.0215(11) 0.640(8) Uiso . P 1 3
C15 C -0.1154(2) -0.2229(4) 0.47962(11) 0.0245(12) 0.640(8) Uiso . P 1 3
C16 C -0.12157(13) -0.1251(2) 0.30530(6) 0.0140 1.0000 Uani . . . .
C17 C -0.18324(14) -0.1847(2) 0.30738(6) 0.0172 1.0000 Uani . . . .
C18 C -0.23916(15) -0.1751(2) 0.28568(6) 0.0237 1.0000 Uani . . . .
C19 C -0.23445(15) -0.1070(2) 0.26136(6) 0.0233 1.0000 Uani . . . .
C20 C -0.17298(15) -0.0489(2) 0.25839(6) 0.0211 1.0000 Uani . . . .
C21 C -0.11701(14) -0.0585(2) 0.27993(6) 0.0171 1.0000 Uani . . . .
C22 C 0.02678(13) -0.09984(19) 0.31279(6) 0.0129 1.0000 Uani . . . .
C23 C 0.04041(14) -0.1509(2) 0.28491(6) 0.0148 1.0000 Uani . . . .
C24 C 0.10232(14) -0.1321(2) 0.26820(6) 0.0184 1.0000 Uani . . . .
C25 C 0.15131(15) -0.0601(2) 0.27913(6) 0.0223 1.0000 Uani . . . .
C26 C 0.13832(15) -0.0084(2) 0.30654(7) 0.0234 1.0000 Uani . . . .
C27 C 0.07712(14) -0.0289(2) 0.32360(6) 0.0184 1.0000 Uani . . . .
C28 C -0.08951(15) 0.06249(19) 0.34830(6) 0.0171 1.0000 Uani . . . .
C29 C -0.16863(17) 0.0741(2) 0.35433(9) 0.0337 1.0000 Uani . . . .
C30 C -0.04737(17) 0.1517(2) 0.36175(7) 0.0248 1.0000 Uani . . . .
C31 C 0.14807(13) -0.27449(19) 0.37322(6) 0.0126 1.0000 Uani . . . .
C32 C 0.15190(14) -0.2622(2) 0.34094(6) 0.0166 1.0000 Uani . . . .
C33 C 0.21750(14) -0.2680(2) 0.32576(6) 0.0192 1.0000 Uani . . . .
C34 C 0.27987(14) -0.2861(2) 0.34287(7) 0.0200 1.0000 Uani . . . .
C35 C 0.27715(14) -0.3005(2) 0.37488(7) 0.0193 1.0000 Uani . . . .
C36 C 0.21147(13) -0.2959(2) 0.38999(6) 0.0160 1.0000 Uani . . . .
C37 C 0.07333(13) -0.3621(2) 0.42201(6) 0.0140 1.0000 Uani . . . .
C38 C 0.09729(13) -0.4585(2) 0.41345(6) 0.0176 1.0000 Uani . . . .
C39 C 0.10174(14) -0.5366(2) 0.43505(7) 0.0250 1.0000 Uani . . . .
C40 C 0.08315(15) -0.5193(3) 0.46608(7) 0.0295 1.0000 Uani . . . .
C41 C 0.05944(15) -0.4245(3) 0.47483(7) 0.0264 1.0000 Uani . . . .
C42 C 0.05358(14) -0.3464(2) 0.45304(6) 0.0185 1.0000 Uani . . . .
C43 C 0.12514(14) -0.1174(2) 0.42939(6) 0.0200 1.0000 Uani . . . .
C44 C 0.10858(16) -0.0812(2) 0.46221(6) 0.0255 1.0000 Uani . . . .
C45 C 0.16229(17) -0.0354(3) 0.41056(7) 0.0334 1.0000 Uani . . . .
C46 C 0.03011(16) -0.4320(2) 0.30185(7) 0.0228 1.0000 Uani . . . .
C47 C -0.03170(15) -0.5459(2) 0.34942(6) 0.0178 1.0000 Uani . . . .
C48 C -0.12023(15) -0.4414(2) 0.30648(6) 0.0213 1.0000 Uani . . . .
C49 C -0.03609(17) 0.1033(2) 0.44866(7) 0.0237 1.0000 Uani . . . .
C50 C -0.1055(2) 0.1636(3) 0.44821(9) 0.0404 1.0000 Uani . . . .
C51 C 0.02703(19) 0.1736(2) 0.44214(8) 0.0323 1.0000 Uani . . . .
C52 C 0.1130(2) 0.3356(3) 0.22763(10) 0.0563 1.0000 Uani . . . .
C53 C 0.0349(4) 0.3441(6) 0.22382(17) 0.0450(19) 0.544(5) Uiso . P 1 1
C54 C -0.00027(17) 0.2826(3) 0.24968(7) 0.0326 1.0000 Uani . . . .
C55 C -0.0769(4) 0.2880(6) 0.24560(17) 0.0456(19) 0.544(5) Uiso . P 1 1
C56 C -0.1142(3) 0.2280(4) 0.27196(11) 0.0600 1.0000 Uani . . . .
C101 C 0.57554(13) 0.4219(2) 0.42193(6) 0.0136 1.0000 Uani . . . .
C102 C 0.59645(13) 0.5185(2) 0.41226(6) 0.0167 1.0000 Uani . . . .
C103 C 0.60241(14) 0.5985(2) 0.43319(7) 0.0236 1.0000 Uani . . . .
C104 C 0.59019(16) 0.5814(3) 0.46466(8) 0.0287 1.0000 Uani . . . .
C105 C 0.57100(15) 0.4857(3) 0.47481(7) 0.0270 1.0000 Uani . . . .
C106 C 0.56221(14) 0.4066(2) 0.45358(6) 0.0195 1.0000 Uani . . . .
C107 C 0.64798(13) 0.33327(19) 0.37303(6) 0.0131 1.0000 Uani . . . .
C108 C 0.71194(14) 0.3548(2) 0.38950(6) 0.0171 1.0000 Uani . . . .
C109 C 0.77698(14) 0.3612(2) 0.37417(7) 0.0193 1.0000 Uani . . . .
C110 C 0.77903(15) 0.3487(2) 0.34198(7) 0.0200 1.0000 Uani . . . .
C111 C 0.71650(15) 0.3303(2) 0.32519(6) 0.0214 1.0000 Uani . . . .
C112 C 0.65112(14) 0.3229(2) 0.34075(6) 0.0171 1.0000 Uani . . . .
C113 C 0.62565(14) 0.1745(2) 0.42880(6) 0.0197 1.0000 Uani . . . .
C114 C 0.66131(18) 0.0929(3) 0.40920(8) 0.0340 1.0000 Uani . . . .
C115 C 0.60971(17) 0.1357(2) 0.46166(7) 0.0265 1.0000 Uani . . . .
C116 C 0.37620(13) 0.1887(2) 0.30584(6) 0.0138 1.0000 Uani . . . .
C117 C 0.31522(14) 0.2496(2) 0.30773(6) 0.0168 1.0000 Uani . . . .
C118 C 0.25925(15) 0.2405(2) 0.28587(6) 0.0218 1.0000 Uani . . . .
C119 C 0.26422(15) 0.1717(2) 0.26147(6) 0.0229 1.0000 Uani . . . .
C120 C 0.32521(15) 0.1127(2) 0.25885(6) 0.0207 1.0000 Uani . . . .
C121 C 0.38098(14) 0.1214(2) 0.28059(6) 0.0172 1.0000 Uani . . . .
C122 C 0.52431(13) 0.16226(19) 0.31364(6) 0.0132 1.0000 Uani . . . .
C123 C 0.53843(14) 0.2127(2) 0.28561(6) 0.0151 1.0000 Uani . . . .
C124 C 0.60038(14) 0.1935(2) 0.26919(6) 0.0187 1.0000 Uani . . . .
C125 C 0.64903(15) 0.1212(2) 0.27989(7) 0.0236 1.0000 Uani . . . .
C126 C 0.63593(15) 0.0701(2) 0.30734(7) 0.0241 1.0000 Uani . . . .
C127 C 0.57415(14) 0.0905(2) 0.32436(6) 0.0187 1.0000 Uani . . . .
C128 C 0.40905(14) 0.00063(19) 0.34855(6) 0.0161 1.0000 Uani . . . .
C129 C 0.44881(16) -0.0891(2) 0.36262(7) 0.0233 1.0000 Uani . . . .
C130 C 0.32846(16) -0.0109(2) 0.35298(8) 0.0292 1.0000 Uani . . . .
C131 C 0.35618(13) 0.45611(19) 0.42410(6) 0.0130 1.0000 Uani . . . .
C132 C 0.40876(13) 0.5311(2) 0.42686(6) 0.0148 1.0000 Uani . . . .
C133 C 0.39726(15) 0.6185(2) 0.44422(7) 0.0198 1.0000 Uani . . . .
C134 C 0.33260(15) 0.6321(2) 0.45951(7) 0.0217 1.0000 Uani . . . .
C135 C 0.27957(15) 0.5586(2) 0.45700(6) 0.0187 1.0000 Uani . . . .
C136 C 0.29107(14) 0.4718(2) 0.43954(6) 0.0162 1.0000 Uani . . . .
C137 C 0.28214(13) 0.3272(2) 0.38303(6) 0.0130 1.0000 Uani . . . .
C138 C 0.24802(14) 0.4103(2) 0.36886(6) 0.0173 1.0000 Uani . . . .
C139 C 0.18324(15) 0.3979(2) 0.35282(7) 0.0241 1.0000 Uani . . . .
C140 C 0.15044(15) 0.3039(3) 0.35118(7) 0.0266 1.0000 Uani . . . .
C141 C 0.18320(15) 0.2209(2) 0.36512(7) 0.0242 1.0000 Uani . . . .
C142 C 0.24894(14) 0.2322(2) 0.38065(6) 0.0178 1.0000 Uani . . . .
C143 C 0.34839(14) 0.2422(2) 0.45727(6) 0.0176 1.0000 Uani . . . .
C144 C 0.39677(17) 0.1923(2) 0.48166(6) 0.0241 1.0000 Uani . . . .
C145 C 0.27612(18) 0.1899(3) 0.45633(7) 0.0428 1.0000 Uani . . . .
C146 C 0.46679(15) 0.6077(2) 0.35097(6) 0.0185 1.0000 Uani . . . .
C147 C 0.37854(15) 0.5036(2) 0.30774(6) 0.0205 1.0000 Uani . . . .
C148 C 0.52839(16) 0.4940(2) 0.30297(7) 0.0233 1.0000 Uani . . . .
C149 C 0.45926(17) -0.0420(2) 0.44920(6) 0.0240 1.0000 Uani . . . .
C150 C 0.38497(19) -0.0907(2) 0.44966(8) 0.0345 1.0000 Uani . . . .
C151 C 0.51739(19) -0.1193(2) 0.44185(8) 0.0337 1.0000 Uani . . . .
C214 C -0.2159(5) -0.0956(7) 0.4543(2) 0.026(2) 0.360(8) Uiso . P 1 4
C215 C -0.1021(4) -0.1521(7) 0.48141(19) 0.026(2) 0.360(8) Uiso . P 1 4
C253 C 0.0758(5) 0.2753(7) 0.2534(2) 0.049(2) 0.456(5) Uiso . P 1 2
C255 C -0.0367(4) 0.2200(7) 0.27501(19) 0.041(2) 0.456(5) Uiso . P 1 2
H21 H -0.0488 -0.4600 0.4133 0.0181 1.0000 Uiso R . . .
H31 H -0.0666 -0.6050 0.4421 0.0216 1.0000 Uiso R . . .
H41 H -0.1745 -0.6316 0.4685 0.0234 1.0000 Uiso R . . .
H51 H -0.2642 -0.5068 0.4648 0.0217 1.0000 Uiso R . . .
H61 H -0.2478 -0.3636 0.4353 0.0195 1.0000 Uiso R . . .
H81 H -0.2307 -0.4100 0.3667 0.0210 1.0000 Uiso R . . .
H91 H -0.3402 -0.3920 0.3415 0.0282 1.0000 Uiso R . . .
H101 H -0.3984 -0.2340 0.3409 0.0316 1.0000 Uiso R . . .
H111 H -0.3426 -0.0974 0.3663 0.0309 1.0000 Uiso R . . .
H121 H -0.2336 -0.1154 0.3913 0.0234 1.0000 Uiso R . . .
H141 H -0.2093 -0.0726 0.4800 0.0252 0.640(8) Uiso R P 1 3
H142 H -0.1436 -0.0289 0.4626 0.0252 0.640(8) Uiso R P 1 3
H143 H -0.2147 -0.0497 0.4444 0.0252 0.640(8) Uiso R P 1 3
H151 H -0.1415 -0.2197 0.4985 0.0290 0.640(8) Uiso R P 1 3
H152 H -0.0718 -0.1861 0.4820 0.0290 0.640(8) Uiso R P 1 3
H153 H -0.1050 -0.2917 0.4749 0.0290 0.640(8) Uiso R P 1 3
H171 H -0.1882 -0.2303 0.3239 0.0209 1.0000 Uiso R . . .
H181 H -0.2798 -0.2172 0.2878 0.0296 1.0000 Uiso R . . .
H191 H -0.2723 -0.0993 0.2470 0.0277 1.0000 Uiso R . . .
H201 H -0.1691 -0.0044 0.2417 0.0254 1.0000 Uiso R . . .
H211 H -0.0755 -0.0210 0.2773 0.0207 1.0000 Uiso R . . .
H231 H 0.0073 -0.1996 0.2777 0.0175 1.0000 Uiso R . . .
H241 H 0.1109 -0.1683 0.2500 0.0219 1.0000 Uiso R . . .
H251 H 0.1932 -0.0455 0.2684 0.0272 1.0000 Uiso R . . .
H261 H 0.1711 0.0402 0.3134 0.0274 1.0000 Uiso R . . .
H271 H 0.0701 0.0037 0.3430 0.0217 1.0000 Uiso R . . .
H281 H -0.0828 0.0620 0.3253 0.0213 1.0000 Uiso R . . .
H291 H -0.1955 0.0178 0.3453 0.0510 1.0000 Uiso R . . .
H292 H -0.1873 0.1371 0.3457 0.0508 1.0000 Uiso R . . .
H293 H -0.1759 0.0746 0.3766 0.0506 1.0000 Uiso R . . .
H301 H 0.0026 0.1456 0.3567 0.0374 1.0000 Uiso R . . .
H302 H -0.0529 0.1524 0.3839 0.0370 1.0000 Uiso R . . .
H303 H -0.0662 0.2147 0.3537 0.0372 1.0000 Uiso R . . .
H321 H 0.1094 -0.2494 0.3292 0.0197 1.0000 Uiso R . . .
H331 H 0.2200 -0.2587 0.3040 0.0227 1.0000 Uiso R . . .
H341 H 0.3235 -0.2889 0.3327 0.0241 1.0000 Uiso R . . .
H351 H 0.3184 -0.3142 0.3864 0.0235 1.0000 Uiso R . . .
H361 H 0.2100 -0.3075 0.4118 0.0185 1.0000 Uiso R . . .
H381 H 0.1102 -0.4698 0.3931 0.0210 1.0000 Uiso R . . .
H391 H 0.1172 -0.6013 0.4289 0.0300 1.0000 Uiso R . . .
H401 H 0.0863 -0.5720 0.4806 0.0359 1.0000 Uiso R . . .
H411 H 0.0481 -0.4137 0.4956 0.0326 1.0000 Uiso R . . .
H421 H 0.0359 -0.2841 0.4591 0.0223 1.0000 Uiso R . . .
H431 H 0.1591 -0.1749 0.4313 0.0239 1.0000 Uiso R . . .
H441 H 0.0713 -0.0296 0.4621 0.0378 1.0000 Uiso R . . .
H442 H 0.1510 -0.0536 0.4718 0.0379 1.0000 Uiso R . . .
H443 H 0.0931 -0.1367 0.4745 0.0383 1.0000 Uiso R . . .
H451 H 0.1293 0.0208 0.4078 0.0496 1.0000 Uiso R . . .
H452 H 0.1766 -0.0609 0.3904 0.0498 1.0000 Uiso R . . .
H453 H 0.2047 -0.0118 0.4216 0.0502 1.0000 Uiso R . . .
H461 H 0.0768 -0.4302 0.3119 0.0341 1.0000 Uiso R . . .
H462 H 0.0284 -0.3760 0.2874 0.0348 1.0000 Uiso R . . .
H463 H 0.0269 -0.4950 0.2904 0.0340 1.0000 Uiso R . . .
H471 H 0.0125 -0.5498 0.3611 0.0271 1.0000 Uiso R . . .
H472 H -0.0706 -0.5583 0.3634 0.0270 1.0000 Uiso R . . .
H473 H -0.0321 -0.5958 0.3339 0.0269 1.0000 Uiso R . . .
H481 H -0.1619 -0.4516 0.3192 0.0314 1.0000 Uiso R . . .
H482 H -0.1287 -0.3841 0.2936 0.0326 1.0000 Uiso R . . .
H483 H -0.1138 -0.5005 0.2941 0.0317 1.0000 Uiso R . . .
H491 H -0.0302 0.0768 0.4700 0.0292 1.0000 Uiso R . . .
H501 H -0.1123 0.1987 0.4284 0.0615 1.0000 Uiso R . . .
H502 H -0.1454 0.1194 0.4517 0.0610 1.0000 Uiso R . . .
H503 H -0.1030 0.2139 0.4645 0.0603 1.0000 Uiso R . . .
H511 H 0.0703 0.1355 0.4441 0.0473 1.0000 Uiso R . . .
H512 H 0.0282 0.2284 0.4571 0.0473 1.0000 Uiso R . . .
H513 H 0.0220 0.2005 0.4214 0.0477 1.0000 Uiso R . . .
H521 H 0.1357 0.3735 0.2117 0.0674 0.544(5) Uiso R P 1 1
H522 H 0.0995 0.3085 0.2078 0.0674 0.456(5) Uiso R P 1 2
H523 H 0.0993 0.4049 0.2286 0.0674 0.456(5) Uiso R P 1 2
H524 H 0.1636 0.3301 0.2304 0.0674 0.456(5) Uiso R P 1 2
H525 H 0.1265 0.2663 0.2260 0.0674 0.544(5) Uiso R P 1 1
H526 H 0.1275 0.3610 0.2476 0.0674 0.544(5) Uiso R P 1 1
H531 H 0.0206 0.4144 0.2250 0.0573 0.544(5) Uiso R P 1 1
H532 H 0.0210 0.3166 0.2037 0.0570 0.544(5) Uiso R P 1 1
H541 H -0.0146 0.3515 0.2515 0.0399 0.456(5) Uiso R P 1 2
H542 H 0.0147 0.2138 0.2484 0.0399 0.544(5) Uiso R P 1 1
H543 H 0.0132 0.3095 0.2695 0.0399 0.544(5) Uiso R P 1 1
H544 H -0.0141 0.2574 0.2296 0.0399 0.456(5) Uiso R P 1 2
H551 H -0.0916 0.3570 0.2464 0.0567 0.544(5) Uiso R P 1 1
H552 H -0.0903 0.2599 0.2259 0.0567 0.544(5) Uiso R P 1 1
H561 H -0.1293 0.2038 0.2520 0.0729 0.456(5) Uiso R P 1 2
H562 H -0.1009 0.2561 0.2917 0.0729 0.544(5) Uiso R P 1 1
H563 H -0.1279 0.2971 0.2741 0.0729 0.456(5) Uiso R P 1 2
H564 H -0.1648 0.2321 0.2692 0.0729 0.544(5) Uiso R P 1 1
H565 H -0.0996 0.1590 0.2712 0.0729 0.544(5) Uiso R P 1 1
H566 H -0.1362 0.1887 0.2878 0.0729 0.456(5) Uiso R P 1 2
H1021 H 0.6069 0.5296 0.3912 0.0201 1.0000 Uiso R . . .
H1031 H 0.6151 0.6618 0.4261 0.0281 1.0000 Uiso R . . .
H1041 H 0.5956 0.6335 0.4791 0.0347 1.0000 Uiso R . . .
H1051 H 0.5642 0.4737 0.4960 0.0322 1.0000 Uiso R . . .
H1061 H 0.5471 0.3429 0.4607 0.0232 1.0000 Uiso R . . .
H1081 H 0.7110 0.3654 0.4112 0.0204 1.0000 Uiso R . . .
H1091 H 0.8188 0.3737 0.3857 0.0233 1.0000 Uiso R . . .
H1101 H 0.8222 0.3537 0.3320 0.0238 1.0000 Uiso R . . .
H1111 H 0.7167 0.3228 0.3034 0.0255 1.0000 Uiso R . . .
H1121 H 0.6091 0.3108 0.3296 0.0206 1.0000 Uiso R . . .
H1131 H 0.6607 0.2309 0.4307 0.0230 1.0000 Uiso R . . .
H1141 H 0.6720 0.1211 0.3891 0.0510 1.0000 Uiso R . . .
H1142 H 0.7052 0.0695 0.4197 0.0513 1.0000 Uiso R . . .
H1143 H 0.6292 0.0359 0.4063 0.0507 1.0000 Uiso R . . .
H1151 H 0.5910 0.1904 0.4742 0.0400 1.0000 Uiso R . . .
H1152 H 0.6537 0.1109 0.4712 0.0400 1.0000 Uiso R . . .
H1153 H 0.5754 0.0806 0.4604 0.0399 1.0000 Uiso R . . .
H1171 H 0.3118 0.2962 0.3239 0.0195 1.0000 Uiso R . . .
H1181 H 0.2185 0.2818 0.2876 0.0252 1.0000 Uiso R . . .
H1191 H 0.2267 0.1645 0.2469 0.0280 1.0000 Uiso R . . .
H1201 H 0.3295 0.0669 0.2420 0.0253 1.0000 Uiso R . . .
H1211 H 0.4226 0.0820 0.2781 0.0214 1.0000 Uiso R . . .
H1231 H 0.5050 0.2606 0.2779 0.0181 1.0000 Uiso R . . .
H1241 H 0.6088 0.2291 0.2511 0.0227 1.0000 Uiso R . . .
H1251 H 0.6908 0.1071 0.2689 0.0279 1.0000 Uiso R . . .
H1261 H 0.6673 0.0212 0.3147 0.0285 1.0000 Uiso R . . .
H1271 H 0.5664 0.0567 0.3432 0.0226 1.0000 Uiso R . . .
H1281 H 0.4182 0.0015 0.3260 0.0191 1.0000 Uiso R . . .
H1291 H 0.4395 -0.0937 0.3847 0.0352 1.0000 Uiso R . . .
H1292 H 0.4330 -0.1511 0.3524 0.0350 1.0000 Uiso R . . .
H1293 H 0.4990 -0.0821 0.3601 0.0349 1.0000 Uiso R . . .
H1301 H 0.3191 -0.0122 0.3751 0.0434 1.0000 Uiso R . . .
H1302 H 0.3025 0.0457 0.3434 0.0440 1.0000 Uiso R . . .
H1303 H 0.3110 -0.0735 0.3437 0.0438 1.0000 Uiso R . . .
H1321 H 0.4534 0.5221 0.4172 0.0178 1.0000 Uiso R . . .
H1331 H 0.4343 0.6681 0.4457 0.0238 1.0000 Uiso R . . .
H1341 H 0.3252 0.6908 0.4713 0.0262 1.0000 Uiso R . . .
H1351 H 0.2363 0.5667 0.4673 0.0231 1.0000 Uiso R . . .
H1361 H 0.2545 0.4237 0.4378 0.0190 1.0000 Uiso R . . .
H1381 H 0.2688 0.4751 0.3706 0.0203 1.0000 Uiso R . . .
H1391 H 0.1615 0.4544 0.3435 0.0288 1.0000 Uiso R . . .
H1401 H 0.1059 0.2963 0.3411 0.0322 1.0000 Uiso R . . .
H1411 H 0.1620 0.1573 0.3639 0.0292 1.0000 Uiso R . . .
H1421 H 0.2715 0.1755 0.3898 0.0213 1.0000 Uiso R . . .
H1431 H 0.3411 0.3129 0.4643 0.0206 1.0000 Uiso R . . .
H1441 H 0.4041 0.1211 0.4762 0.0369 1.0000 Uiso R . . .
H1442 H 0.3735 0.1972 0.5020 0.0356 1.0000 Uiso R . . .
H1443 H 0.4435 0.2269 0.4825 0.0361 1.0000 Uiso R . . .
H1451 H 0.2429 0.2260 0.4426 0.0623 1.0000 Uiso R . . .
H1452 H 0.2565 0.1871 0.4770 0.0625 1.0000 Uiso R . . .
H1453 H 0.2822 0.1215 0.4485 0.0627 1.0000 Uiso R . . .
H1461 H 0.5120 0.6124 0.3622 0.0270 1.0000 Uiso R . . .
H1462 H 0.4283 0.6169 0.3657 0.0269 1.0000 Uiso R . . .
H1463 H 0.4640 0.6600 0.3356 0.0268 1.0000 Uiso R . . .
H1471 H 0.3369 0.5143 0.3205 0.0310 1.0000 Uiso R . . .
H1472 H 0.3850 0.5630 0.2949 0.0308 1.0000 Uiso R . . .
H1473 H 0.3706 0.4450 0.2951 0.0314 1.0000 Uiso R . . .
H1481 H 0.5747 0.4952 0.3136 0.0358 1.0000 Uiso R . . .
H1482 H 0.5221 0.5560 0.2914 0.0350 1.0000 Uiso R . . .
H1483 H 0.5255 0.4376 0.2894 0.0352 1.0000 Uiso R . . .
H1491 H 0.4691 -0.0166 0.4706 0.0288 1.0000 Uiso R . . .
H1501 H 0.3489 -0.0415 0.4549 0.0523 1.0000 Uiso R . . .
H1502 H 0.3845 -0.1445 0.4650 0.0515 1.0000 Uiso R . . .
H1503 H 0.3739 -0.1188 0.4293 0.0516 1.0000 Uiso R . . .
H1511 H 0.5184 -0.1707 0.4579 0.0507 1.0000 Uiso R . . .
H1512 H 0.5627 -0.0853 0.4415 0.0514 1.0000 Uiso R . . .
H1513 H 0.5083 -0.1501 0.4217 0.0501 1.0000 Uiso R . . .
H2141 H -0.2499 -0.1052 0.4378 0.0313 0.360(8) Uiso R P 1 4
H2142 H -0.1924 -0.0323 0.4517 0.0313 0.360(8) Uiso R P 1 4
H2143 H -0.2398 -0.0963 0.4738 0.0313 0.360(8) Uiso R P 1 4
H2151 H -0.0792 -0.0892 0.4774 0.0303 0.360(8) Uiso R P 1 4
H2152 H -0.0672 -0.2046 0.4822 0.0303 0.360(8) Uiso R P 1 4
H2153 H -0.1260 -0.1486 0.5009 0.0303 0.360(8) Uiso R P 1 4
H2531 H 0.0893 0.2045 0.2531 0.0580 0.456(5) Uiso R P 1 2
H2532 H 0.0891 0.3044 0.2733 0.0581 0.456(5) Uiso R P 1 2
H2551 H -0.0223 0.1501 0.2733 0.0472 0.456(5) Uiso R P 1 2
H2552 H -0.0224 0.2463 0.2952 0.0470 0.456(5) Uiso R P 1 2
H131 H -0.2004 -0.2189 0.4509 0.0208 0.640(8) Uiso . P 1 3
H132 H -0.1803 -0.2419 0.4575 0.0208 0.360(8) Uiso . P 1 4

loop_
_atom_site_aniso_label
_atom_site_aniso_U_11
_atom_site_aniso_U_22
_atom_site_aniso_U_33
_atom_site_aniso_U_23
_atom_site_aniso_U_13
_atom_site_aniso_U_12
Nb1 0.01085(10) 0.00930(10) 0.00935(9) 0.00019(8) -0.00011(7) 0.00014(8)
Nb101 0.01187(11) 0.00899(10) 0.01029(10) 0.00065(8) -0.00127(8) -0.00058(8)
Fe1 0.00941(16) 0.00931(16) 0.00996(15) 0.00054(14) -0.00021(12) -0.00016(13)
Fe101 0.00950(16) 0.00904(17) 0.01047(15) 0.00026(13) -0.00006(12) 0.00003(13)
P1 0.0096(3) 0.0104(3) 0.0129(3) 0.0016(2) 0.0002(2) -0.0001(2)
P2 0.0124(3) 0.0102(3) 0.0093(3) 0.0004(2) -0.0009(2) -0.0002(2)
P3 0.0095(3) 0.0123(3) 0.0107(3) 0.0001(2) 0.0004(2) 0.0009(2)
P4 0.0155(3) 0.0108(3) 0.0145(3) -0.0014(3) 0.0007(2) -0.0008(2)
P101 0.0095(3) 0.0115(3) 0.0122(3) 0.0000(2) -0.0007(2) -0.0007(2)
P102 0.0118(3) 0.0103(3) 0.0099(3) -0.0002(2) -0.0011(2) 0.0005(2)
P103 0.0100(3) 0.0104(3) 0.0128(3) -0.0003(2) 0.0007(2) 0.0002(2)
P104 0.0149(3) 0.0111(3) 0.0143(3) 0.0018(3) 0.0016(2) 0.0009(2)
N1 0.0125(10) 0.0124(10) 0.0116(9) 0.0014(8) 0.0023(8) 0.0006(8)
N2 0.0168(10) 0.0097(10) 0.0107(9) 0.0000(8) -0.0013(8) -0.0003(8)
N3 0.0128(10) 0.0136(11) 0.0132(10) -0.0014(8) -0.0019(8) -0.0006(8)
N4 0.0197(11) 0.0135(11) 0.0126(10) -0.0003(9) -0.0007(8) 0.0002(9)
N101 0.0119(10) 0.0119(10) 0.0176(10) 0.0037(9) -0.0038(8) 0.0006(8)
N102 0.0150(10) 0.0113(10) 0.0129(9) -0.0024(8) -0.0003(8) -0.0012(8)
N103 0.0153(10) 0.0123(10) 0.0122(9) 0.0016(8) 0.0025(8) -0.0011(8)
N104 0.0197(11) 0.0110(10) 0.0154(10) 0.0017(9) -0.0019(8) -0.0017(9)
C1 0.0139(12) 0.0125(12) 0.0150(11) 0.0012(10) 0.0006(9) -0.0026(9)
C2 0.0122(12) 0.0145(12) 0.0175(12) -0.0005(10) -0.0013(9) -0.0001(10)
C3 0.0178(13) 0.0131(13) 0.0240(13) 0.0017(11) -0.0041(10) 0.0013(10)
C4 0.0199(13) 0.0154(13) 0.0207(13) 0.0063(11) -0.0023(10) -0.0030(10)
C5 0.0131(12) 0.0222(14) 0.0200(13) 0.0067(11) 0.0011(10) -0.0020(10)
C6 0.0154(12) 0.0153(13) 0.0184(12) 0.0034(11) 0.0012(10) -0.0003(10)
C7 0.0116(12) 0.0175(13) 0.0131(11) 0.0044(10) 0.0021(9) -0.0015(10)
C8 0.0184(13) 0.0164(13) 0.0180(12) 0.0029(11) 0.0001(10) -0.0027(10)
C9 0.0190(14) 0.0292(16) 0.0206(13) 0.0033(12) -0.0032(11) -0.0109(12)
C10 0.0141(13) 0.0391(18) 0.0238(14) 0.0078(14) -0.0029(11) -0.0001(12)
C11 0.0208(15) 0.0300(17) 0.0268(15) 0.0024(13) -0.0026(12) 0.0088(12)
C12 0.0171(13) 0.0213(14) 0.0194(13) 0.0020(11) -0.0017(10) 0.0027(11)
C13 0.0191(13) 0.0182(13) 0.0136(11) 0.0013(10) 0.0066(10) 0.0036(10)
C16 0.0155(12) 0.0153(12) 0.0113(11) -0.0005(10) -0.0025(9) 0.0012(10)
C17 0.0186(13) 0.0187(13) 0.0144(11) 0.0004(11) 0.0005(10) -0.0007(10)
C18 0.0155(13) 0.0356(17) 0.0200(13) -0.0016(13) -0.0020(10) -0.0035(12)
C19 0.0187(14) 0.0359(17) 0.0150(12) -0.0033(12) -0.0042(10) 0.0055(12)
C20 0.0245(15) 0.0239(15) 0.0147(12) 0.0026(11) -0.0044(10) 0.0038(12)
C21 0.0193(13) 0.0175(13) 0.0144(12) 0.0010(10) -0.0037(10) -0.0001(10)
C22 0.0144(12) 0.0135(12) 0.0109(11) 0.0021(10) 0.0007(9) 0.0010(9)
C23 0.0163(12) 0.0152(13) 0.0127(11) 0.0005(10) -0.0020(9) -0.0021(10)
C24 0.0218(14) 0.0212(14) 0.0124(11) 0.0008(11) 0.0025(10) 0.0014(11)
C25 0.0184(14) 0.0268(16) 0.0220(13) 0.0008(12) 0.0052(11) -0.0044(11)
C26 0.0181(14) 0.0252(15) 0.0270(14) -0.0036(12) 0.0008(11) -0.0098(11)
C27 0.0198(13) 0.0191(13) 0.0162(12) -0.0029(11) -0.0008(10) -0.0024(11)
C28 0.0268(14) 0.0089(12) 0.0157(12) 0.0018(10) -0.0032(10) 0.0026(10)
C29 0.0265(17) 0.0165(15) 0.058(2) 0.0024(15) -0.0027(15) 0.0084(12)
C30 0.0364(17) 0.0112(13) 0.0267(15) 0.0058(12) -0.0052(13) -0.0027(12)
C31 0.0111(11) 0.0133(12) 0.0135(11) -0.0008(10) 0.0009(9) -0.0004(9)
C32 0.0171(13) 0.0154(13) 0.0172(12) 0.0012(10) -0.0014(10) 0.0023(10)
C33 0.0202(14) 0.0219(14) 0.0157(12) 0.0002(11) 0.0051(10) 0.0024(11)
C34 0.0152(13) 0.0185(14) 0.0267(14) 0.0014(12) 0.0084(11) 0.0022(10)
C35 0.0125(12) 0.0180(14) 0.0273(14) 0.0016(12) -0.0004(10) 0.0035(10)
C36 0.0142(12) 0.0169(13) 0.0170(12) 0.0015(10) -0.0007(10) 0.0011(10)
C37 0.0092(11) 0.0180(13) 0.0147(11) 0.0022(10) -0.0007(9) -0.0013(10)
C38 0.0096(12) 0.0197(14) 0.0236(13) 0.0033(12) 0.0000(10) -0.0008(10)
C39 0.0122(13) 0.0210(15) 0.0416(17) 0.0130(14) -0.0029(12) 0.0004(11)
C40 0.0176(14) 0.0346(18) 0.0360(17) 0.0238(15) -0.0062(12) -0.0053(13)
C41 0.0204(14) 0.0416(19) 0.0171(13) 0.0100(13) -0.0032(11) -0.0071(13)
C42 0.0159(13) 0.0246(15) 0.0149(12) 0.0017(11) -0.0002(10) -0.0030(11)
C43 0.0152(13) 0.0229(14) 0.0217(13) -0.0064(12) -0.0059(10) -0.0006(11)
C44 0.0276(16) 0.0284(16) 0.0202(13) -0.0081(13) -0.0108(11) 0.0011(13)
C45 0.0300(17) 0.040(2) 0.0297(16) -0.0110(15) 0.0035(13) -0.0189(15)
C46 0.0282(15) 0.0162(14) 0.0243(14) -0.0046(12) 0.0098(12) -0.0021(11)
C47 0.0209(13) 0.0104(12) 0.0221(13) -0.0002(11) -0.0011(10) -0.0002(10)
C48 0.0269(15) 0.0179(14) 0.0189(13) -0.0029(11) -0.0067(11) -0.0007(11)
C49 0.0412(18) 0.0140(13) 0.0159(12) -0.0030(11) 0.0010(12) 0.0018(12)
C50 0.046(2) 0.0204(17) 0.055(2) -0.0151(16) 0.0067(18) 0.0065(15)
C51 0.046(2) 0.0214(16) 0.0293(16) -0.0080(13) -0.0080(14) -0.0075(14)
C52 0.067(3) 0.049(3) 0.053(2) 0.011(2) -0.002(2) 0.011(2)
C54 0.0303(16) 0.0429(19) 0.0244(14) -0.0004(14) -0.0045(12) 0.0008(14)
C56 0.069(3) 0.053(3) 0.058(3) 0.013(2) 0.000(2) 0.016(2)
C101 0.0095(11) 0.0153(12) 0.0159(11) -0.0014(10) -0.0013(9) -0.0006(9)
C102 0.0114(12) 0.0146(13) 0.0240(13) -0.0025(11) -0.0001(10) 0.0000(10)
C103 0.0133(13) 0.0190(14) 0.0383(17) -0.0074(13) -0.0026(12) -0.0002(11)
C104 0.0201(15) 0.0300(17) 0.0359(17) -0.0179(14) -0.0064(12) 0.0065(12)
C105 0.0218(15) 0.0401(19) 0.0188(13) -0.0094(13) -0.0020(11) 0.0086(13)
C106 0.0159(13) 0.0254(15) 0.0170(12) -0.0005(11) -0.0005(10) 0.0041(11)
C107 0.0116(12) 0.0119(12) 0.0159(11) -0.0009(10) 0.0001(9) -0.0002(9)
C108 0.0134(12) 0.0194(13) 0.0184(12) -0.0007(11) -0.0021(10) -0.0010(10)
C109 0.0100(12) 0.0212(14) 0.0267(14) -0.0005(12) -0.0013(10) -0.0008(10)
C110 0.0168(13) 0.0184(14) 0.0250(14) -0.0001(12) 0.0084(11) -0.0022(10)
C111 0.0245(15) 0.0229(15) 0.0169(12) -0.0014(11) 0.0041(11) -0.0026(11)
C112 0.0162(13) 0.0199(14) 0.0151(12) 0.0000(11) -0.0002(10) -0.0030(10)
C113 0.0142(13) 0.0206(14) 0.0242(13) 0.0046(12) -0.0069(10) 0.0022(11)
C114 0.0309(17) 0.0345(18) 0.0364(17) 0.0070(15) -0.0021(14) 0.0192(14)
C115 0.0290(16) 0.0278(16) 0.0223(14) 0.0065(13) -0.0107(12) 0.0014(13)
C116 0.0146(12) 0.0141(12) 0.0125(11) 0.0030(10) -0.0034(9) -0.0026(10)
C117 0.0166(13) 0.0204(14) 0.0133(11) 0.0010(11) -0.0004(9) 0.0007(10)
C118 0.0155(13) 0.0312(16) 0.0187(13) 0.0025(12) 0.0007(10) 0.0033(11)
C119 0.0140(13) 0.0356(17) 0.0191(13) 0.0032(13) -0.0042(10) -0.0049(12)
C120 0.0248(15) 0.0218(14) 0.0154(12) -0.0018(11) -0.0034(10) -0.0057(11)
C121 0.0192(13) 0.0165(13) 0.0159(12) 0.0014(11) -0.0010(10) 0.0003(10)
C122 0.0140(12) 0.0133(12) 0.0123(11) -0.0016(10) -0.0020(9) 0.0002(9)
C123 0.0173(12) 0.0151(13) 0.0129(11) -0.0033(10) -0.0009(9) 0.0021(10)
C124 0.0208(14) 0.0213(14) 0.0140(12) -0.0004(11) 0.0017(10) -0.0006(11)
C125 0.0201(14) 0.0273(16) 0.0237(14) -0.0030(13) 0.0073(11) 0.0039(12)
C126 0.0214(14) 0.0219(15) 0.0291(15) -0.0003(13) 0.0019(12) 0.0093(12)
C127 0.0188(13) 0.0180(13) 0.0193(12) 0.0035(11) 0.0005(10) 0.0040(11)
C128 0.0235(14) 0.0093(12) 0.0154(12) -0.0004(10) -0.0026(10) -0.0021(10)
C129 0.0314(16) 0.0132(13) 0.0251(14) 0.0012(12) -0.0038(12) 0.0000(11)
C130 0.0228(15) 0.0148(14) 0.0500(19) -0.0043(14) -0.0036(14) -0.0042(11)
C131 0.0120(11) 0.0134(12) 0.0137(11) -0.0003(10) 0.0011(9) 0.0010(9)
C132 0.0120(12) 0.0155(12) 0.0169(12) 0.0012(10) -0.0008(9) 0.0008(10)
C133 0.0178(13) 0.0157(13) 0.0260(14) -0.0032(11) -0.0017(11) -0.0021(10)
C134 0.0261(15) 0.0159(13) 0.0229(13) -0.0061(11) -0.0023(11) 0.0038(11)
C135 0.0185(13) 0.0203(14) 0.0174(12) -0.0032(11) 0.0022(10) 0.0035(11)
C136 0.0147(12) 0.0151(13) 0.0190(12) -0.0003(11) 0.0033(10) -0.0029(10)
C137 0.0093(11) 0.0164(13) 0.0132(11) -0.0014(10) 0.0024(9) -0.0003(9)
C138 0.0152(13) 0.0198(14) 0.0170(12) -0.0034(11) 0.0001(10) 0.0037(10)
C139 0.0189(14) 0.0320(17) 0.0213(13) -0.0032(13) -0.0017(11) 0.0110(12)
C140 0.0131(13) 0.0420(19) 0.0245(14) -0.0101(14) -0.0029(11) 0.0002(13)
C141 0.0195(14) 0.0290(16) 0.0240(14) -0.0056(13) 0.0002(11) -0.0088(12)
C142 0.0193(13) 0.0186(14) 0.0157(12) -0.0028(11) 0.0011(10) -0.0020(11)
C143 0.0192(13) 0.0194(14) 0.0143(11) 0.0029(11) 0.0043(10) -0.0008(10)
C144 0.0342(17) 0.0236(15) 0.0145(12) 0.0007(12) 0.0009(11) 0.0033(13)
C145 0.0310(18) 0.076(3) 0.0213(15) 0.0100(17) 0.0023(13) -0.0207(18)
C146 0.0209(14) 0.0128(13) 0.0218(13) 0.0010(11) -0.0004(11) -0.0001(10)
C147 0.0242(14) 0.0183(14) 0.0187(13) 0.0033(11) -0.0044(11) 0.0015(11)
C148 0.0274(15) 0.0205(14) 0.0224(14) 0.0028(12) 0.0098(11) 0.0007(12)
C149 0.0423(18) 0.0124(13) 0.0170(13) 0.0045(11) -0.0038(12) -0.0020(12)
C150 0.054(2) 0.0195(15) 0.0300(16) 0.0049(13) 0.0108(15) -0.0127(15)
C151 0.046(2) 0.0173(15) 0.0371(18) 0.0080(14) -0.0141(15) 0.0041(14)

loop_
_atom_type_symbol
_atom_type_scat_dispersion_real
_atom_type_scat_dispersion_imag
_atom_type_scat_Cromer_Mann_a1
_atom_type_scat_Cromer_Mann_b1
_atom_type_scat_Cromer_Mann_a2
_atom_type_scat_Cromer_Mann_b2
_atom_type_scat_Cromer_Mann_a3
_atom_type_scat_Cromer_Mann_b3
_atom_type_scat_Cromer_Mann_a4
_atom_type_scat_Cromer_Mann_b4
_atom_type_scat_Cromer_Mann_c
_atom_type_scat_source
C 0.0033 0.0016 2.3100 20.8439 1.0200 10.2075 1.5886 0.5687 0.8650 51.6512 0.2156 'International Tables Vol C 4.2.6.8 and 6.1.1.4'
H 0.0000 0.0000 0.4930 10.5109 0.3229 26.1257 0.1402 3.1424 0.0408 57.7998 0.0030 'International Tables Vol C 4.2.6.8 and 6.1.1.4'
N 0.0061 0.0033 12.2126 0.0057 3.1322 9.8933 2.0125 28.9975 1.1663 0.5826 -11.5290 'International Tables Vol C 4.2.6.8 and 6.1.1.4'
P 0.1023 0.0942 6.4345 1.9067 4.1791 27.1570 1.7800 0.5260 1.4908 68.1645 1.1149 'International Tables Vol C 4.2.6.8 and 6.1.1.4'
Fe 0.3463 0.8444 11.7695 4.7611 7.3573 0.3072 3.5222 15.3535 2.3045 76.8805 1.0369 'International Tables Vol C 4.2.6.8 and 6.1.1.4'
Nb -2.0727 0.6215 17.6142 1.1887 12.0144 11.7660 4.0418 0.2048 3.5335 69.7957 3.7559 'International Tables Vol C 4.2.6.8 and 6.1.1.4'

loop_
_geom_angle_atom_site_label_1
_geom_angle_atom_site_label_2
_geom_angle_atom_site_label_3
_geom_angle
_geom_angle_publ_flag
Fe1 Nb1 P1 44.266(14) yes
Fe1 Nb1 P2 44.013(15) yes
P1 Nb1 P2 74.676(18) yes
Fe1 Nb1 P3 44.027(14) yes
P1 Nb1 P3 73.562(18) yes
P2 Nb1 P3 74.133(18) yes
Fe1 Nb1 N1 77.99(6) yes
P1 Nb1 N1 34.18(6) yes
P2 Nb1 N1 105.40(6) yes
P3 Nb1 N1 96.05(6) yes
Fe1 Nb1 N2 77.50(6) yes
P1 Nb1 N2 97.13(6) yes
P2 Nb1 N2 34.00(6) yes
P3 Nb1 N2 104.79(6) yes
N1 Nb1 N2 116.27(8) yes
Fe1 Nb1 N3 77.81(6) yes
P1 Nb1 N3 102.54(6) yes
P2 Nb1 N3 98.49(6) yes
P3 Nb1 N3 33.96(6) yes
N1 Nb1 N3 112.18(8) yes
Fe1 Nb1 N4 178.94(7) yes
P1 Nb1 N4 136.79(7) yes
P2 Nb1 N4 135.55(7) yes
P3 Nb1 N4 135.34(7) yes
N1 Nb1 N4 103.04(9) yes
N2 Nb1 N3 118.42(8) yes
N2 Nb1 N4 102.19(9) yes
N3 Nb1 N4 101.51(9) yes
Fe101 Nb101 P101 44.219(14) yes
Fe101 Nb101 P102 44.127(15) yes
P101 Nb101 P102 74.116(18) yes
Fe101 Nb101 P103 44.491(14) yes
P101 Nb101 P103 73.827(19) yes
P102 Nb101 P103 75.250(19) yes
Fe101 Nb101 N101 78.12(6) yes
P101 Nb101 N101 34.07(6) yes
P102 Nb101 N101 98.51(6) yes
P103 Nb101 N101 102.77(6) yes
Fe101 Nb101 N102 77.50(6) yes
P101 Nb101 N102 104.64(6) yes
P102 Nb101 N102 33.91(6) yes
P103 Nb101 N102 97.59(6) yes
N101 Nb101 N102 118.24(8) yes
Fe101 Nb101 N103 78.55(6) yes
P101 Nb101 N103 95.90(6) yes
P102 Nb101 N103 106.82(6) yes
P103 Nb101 N103 34.64(6) yes
N101 Nb101 N103 111.39(8) yes
Fe101 Nb101 N104 179.12(7) yes
P101 Nb101 N104 135.61(7) yes
P102 Nb101 N104 135.20(7) yes
P103 Nb101 N104 136.35(7) yes
N101 Nb101 N104 101.65(9) yes
N102 Nb101 N103 117.81(8) yes
N102 Nb101 N104 101.91(9) yes
N103 Nb101 N104 102.32(9) yes
Nb1 Fe1 P1 66.230(19) yes
Nb1 Fe1 P2 66.494(19) yes
P1 Fe1 P2 105.85(3) yes
Nb1 Fe1 P3 66.576(19) yes
P1 Fe1 P3 103.96(3) yes
P2 Fe1 P3 105.43(3) yes
Nb1 Fe1 P4 179.04(2) yes
P1 Fe1 P4 114.38(3) yes
P2 Fe1 P4 112.55(3) yes
P3 Fe1 P4 113.79(3) yes
Nb101 Fe101 P101 66.611(19) yes
Nb101 Fe101 P102 66.723(19) yes
P101 Fe101 P102 105.14(3) yes
Nb101 Fe101 P103 66.073(19) yes
P101 Fe101 P103 103.79(3) yes
P102 Fe101 P103 106.42(3) yes
Nb101 Fe101 P104 178.81(2) yes
P101 Fe101 P104 114.04(3) yes
P102 Fe101 P104 112.09(3) yes
P103 Fe101 P104 114.48(3) yes
Nb1 P1 Fe1 69.504(19) yes
Fe1 P1 N1 111.68(7) yes
Nb1 P1 C1 136.86(8) yes
Fe1 P1 C1 118.92(8) yes
N1 P1 C1 106.57(11) yes
Nb1 P1 C7 117.22(9) yes
Fe1 P1 C7 115.35(8) yes
N1 P1 C7 104.91(11) yes
C1 P1 C7 97.73(11) yes
Nb1 P2 Fe1 69.493(19) yes
Fe1 P2 N2 111.51(8) yes
Nb1 P2 C16 136.39(8) yes
Fe1 P2 C16 119.64(9) yes
N2 P2 C16 105.49(11) yes
Nb1 P2 C22 116.38(8) yes
Fe1 P2 C22 115.99(8) yes
N2 P2 C22 104.25(11) yes
C16 P2 C22 98.08(11) yes
Nb1 P3 Fe1 69.397(19) yes
Fe1 P3 N3 111.73(8) yes
Nb1 P3 C31 134.62(8) yes
Fe1 P3 C31 119.50(8) yes
N3 P3 C31 106.50(11) yes
Nb1 P3 C37 119.59(8) yes
Fe1 P3 C37 114.88(8) yes
N3 P3 C37 104.87(11) yes
C31 P3 C37 97.60(11) yes
Fe1 P4 C46 118.57(10) yes
Fe1 P4 C47 118.27(9) yes
C46 P4 C47 99.23(13) yes
Fe1 P4 C48 116.94(10) yes
C46 P4 C48 100.14(14) yes
C47 P4 C48 100.17(13) yes
Nb101 P101 Fe101 69.170(19) yes
Fe101 P101 N101 111.86(8) yes
Nb101 P101 C101 120.00(8) yes
Fe101 P101 C101 114.20(8) yes
N101 P101 C101 105.47(11) yes
Nb101 P101 C107 135.02(8) yes
Fe101 P101 C107 119.89(8) yes
N101 P101 C107 106.52(11) yes
C101 P101 C107 97.16(11) yes
Nb101 P102 Fe101 69.149(19) yes
Fe101 P102 N102 111.27(8) yes
Nb101 P102 C116 137.20(8) yes
Fe101 P102 C116 120.31(9) yes
N102 P102 C116 105.66(11) yes
Nb101 P102 C122 115.64(8) yes
Fe101 P102 C122 115.67(8) yes
N102 P102 C122 104.03(11) yes
C116 P102 C122 97.96(11) yes
Nb101 P103 Fe101 69.436(19) yes
Fe101 P103 N103 111.93(8) yes
Nb101 P103 C131 137.94(8) yes
Fe101 P103 C131 120.12(8) yes
N103 P103 C131 105.72(11) yes
Nb101 P103 C137 116.01(9) yes
Fe101 P103 C137 112.85(8) yes
N103 P103 C137 106.41(11) yes
C131 P103 C137 98.27(11) yes
Fe101 P104 C146 118.04(9) yes
Fe101 P104 C147 117.27(9) yes
C146 P104 C147 100.26(13) yes
Fe101 P104 C148 118.35(10) yes
C146 P104 C148 99.68(13) yes
C147 P104 C148 99.75(13) yes
P1 N1 Nb1 102.87(10) yes
P1 N1 C13 122.71(18) yes
Nb1 N1 C13 134.31(17) yes
P2 N2 Nb1 103.09(10) yes
P2 N2 C28 121.57(16) yes
Nb1 N2 C28 135.29(16) yes
P3 N3 Nb1 103.39(10) yes
P3 N3 C43 121.93(17) yes
Nb1 N3 C43 134.66(17) yes
Nb1 N4 C49 177.25(19) yes
P101 N101 Nb101 102.94(10) yes
P101 N101 C113 122.49(17) yes
Nb101 N101 C113 134.54(17) yes
P102 N102 Nb101 103.04(10) yes
P102 N102 C128 121.24(17) yes
Nb101 N102 C128 135.72(17) yes
P103 N103 Nb101 101.86(10) yes
P103 N103 C143 123.58(18) yes
Nb101 N103 C143 134.32(17) yes
Nb101 N104 C149 176.31(19) yes
P1 C1 C2 119.50(19) yes
P1 C1 C6 122.4(2) yes
C2 C1 C6 118.1(2) yes
C1 C2 C3 120.8(2) yes
C1 C2 H21 119.5 no
C3 C2 H21 119.7 no
C2 C3 C4 120.6(2) yes
C2 C3 H31 119.1 no
C4 C3 H31 120.3 no
C3 C4 C5 119.1(2) yes
C3 C4 H41 120.8 no
C5 C4 H41 120.1 no
C4 C5 C6 120.3(2) yes
C4 C5 H51 121.1 no
C6 C5 H51 118.6 no
C1 C6 C5 121.0(2) yes
C1 C6 H61 119.8 no
C5 C6 H61 119.2 no
P1 C7 C8 119.7(2) yes
P1 C7 C12 121.8(2) yes
C8 C7 C12 118.2(2) yes
C7 C8 C9 120.7(3) yes
C7 C8 H81 120.0 no
C9 C8 H81 119.2 no
C8 C9 C10 120.2(3) yes
C8 C9 H91 118.5 no
C10 C9 H91 121.3 no
C9 C10 C11 119.5(3) yes
C9 C10 H101 119.8 no
C11 C10 H101 120.7 no
C10 C11 C12 120.8(3) yes
C10 C11 H111 121.0 no
C12 C11 H111 118.2 no
C7 C12 C11 120.6(3) yes
C7 C12 H121 119.4 no
C11 C12 H121 120.0 no
N1 C13 C14 112.6(3) yes
N1 C13 C15 110.7(3) yes
C14 C13 C15 112.9(3) yes
N1 C13 H131 106.7 no
C14 C13 H131 106.8 no
C15 C13 H131 106.7 no
N1 C13 C214 114.2(4) yes
N1 C13 C215 108.4(3) yes
C214 C13 C215 106.9(5) yes
N1 C13 H132 109.0 no
C214 C13 H132 108.9 no
C215 C13 H132 109.3 no
C13 C14 H141 110.1 no
C13 C14 H142 108.9 no
H141 C14 H142 109.5 no
C13 C14 H143 109.4 no
H141 C14 H143 109.5 no
H142 C14 H143 109.5 no
C13 C15 H151 110.0 no
C13 C15 H152 108.9 no
H151 C15 H152 109.5 no
C13 C15 H153 109.6 no
H151 C15 H153 109.5 no
H152 C15 H153 109.5 no
P2 C16 C17 118.73(19) yes
P2 C16 C21 123.7(2) yes
C17 C16 C21 117.5(2) yes
C16 C17 C18 121.1(3) yes
C16 C17 H171 120.1 no
C18 C17 H171 118.8 no
C17 C18 C19 120.4(3) yes
C17 C18 H181 118.5 no
C19 C18 H181 121.0 no
C18 C19 C20 119.5(3) yes
C18 C19 H191 120.7 no
C20 C19 H191 119.8 no
C19 C20 C21 120.2(3) yes
C19 C20 H201 119.7 no
C21 C20 H201 120.1 no
C16 C21 C20 121.2(3) yes
C16 C21 H211 119.3 no
C20 C21 H211 119.5 no
P2 C22 C23 119.64(19) yes
P2 C22 C27 121.66(19) yes
C23 C22 C27 118.4(2) yes
C22 C23 C24 121.1(2) yes
C22 C23 H231 118.9 no
C24 C23 H231 120.0 no
C23 C24 C25 119.6(2) yes
C23 C24 H241 119.6 no
C25 C24 H241 120.8 no
C24 C25 C26 119.9(2) yes
C24 C25 H251 121.7 no
C26 C25 H251 118.3 no
C25 C26 C27 120.4(3) yes
C25 C26 H261 119.1 no
C27 C26 H261 120.6 no
C22 C27 C26 120.5(2) yes
C22 C27 H271 119.6 no
C26 C27 H271 119.8 no
N2 C28 C29 109.9(2) yes
N2 C28 C30 112.9(2) yes
C29 C28 C30 110.9(2) yes
N2 C28 H281 107.1 no
C29 C28 H281 107.9 no
C30 C28 H281 107.9 no
C28 C29 H291 110.8 no
C28 C29 H292 111.5 no
H291 C29 H292 108.8 no
C28 C29 H293 108.8 no
H291 C29 H293 108.4 no
H292 C29 H293 108.4 no
C28 C30 H301 110.2 no
C28 C30 H302 108.6 no
H301 C30 H302 110.0 no
C28 C30 H303 110.5 no
H301 C30 H303 109.9 no
H302 C30 H303 107.6 no
P3 C31 C32 118.76(19) yes
P3 C31 C36 122.88(19) yes
C32 C31 C36 118.4(2) yes
C31 C32 C33 120.9(2) yes
C31 C32 H321 119.4 no
C33 C32 H321 119.7 no
C32 C33 C34 119.9(2) yes
C32 C33 H331 120.7 no
C34 C33 H331 119.4 no
C33 C34 C35 120.2(2) yes
C33 C34 H341 119.5 no
C35 C34 H341 120.3 no
C34 C35 C36 119.9(2) yes
C34 C35 H351 120.8 no
C36 C35 H351 119.3 no
C31 C36 C35 120.7(2) yes
C31 C36 H361 120.1 no
C35 C36 H361 119.2 no
P3 C37 C38 120.09(19) yes
P3 C37 C42 121.4(2) yes
C38 C37 C42 118.2(2) yes
C37 C38 C39 121.2(3) yes
C37 C38 H381 119.0 no
C39 C38 H381 119.8 no
C38 C39 C40 119.9(3) yes
C38 C39 H391 120.4 no
C40 C39 H391 119.7 no
C39 C40 C41 119.4(3) yes
C39 C40 H401 119.7 no
C41 C40 H401 120.9 no
C40 C41 C42 120.7(3) yes
C40 C41 H411 118.5 no
C42 C41 H411 120.8 no
C37 C42 C41 120.5(3) yes
C37 C42 H421 119.8 no
C41 C42 H421 119.7 no
N3 C43 C44 112.8(2) yes
N3 C43 C45 109.5(2) yes
C44 C43 C45 111.5(2) yes
N3 C43 H431 108.2 no
C44 C43 H431 107.7 no
C45 C43 H431 107.0 no
C43 C44 H441 111.9 no
C43 C44 H442 109.7 no
H441 C44 H442 108.7 no
C43 C44 H443 109.6 no
H441 C44 H443 108.6 no
H442 C44 H443 108.3 no
C43 C45 H451 108.4 no
C43 C45 H452 111.0 no
H451 C45 H452 109.9 no
C43 C45 H453 110.2 no
H451 C45 H453 109.1 no
H452 C45 H453 108.3 no
P4 C46 H461 110.1 no
P4 C46 H462 111.1 no
H461 C46 H462 106.7 no
P4 C46 H463 112.2 no
H461 C46 H463 107.2 no
H462 C46 H463 109.4 no
P4 C47 H471 109.8 no
P4 C47 H472 110.9 no
H471 C47 H472 108.5 no
P4 C47 H473 109.4 no
H471 C47 H473 109.3 no
H472 C47 H473 109.0 no
P4 C48 H481 110.4 no
P4 C48 H482 110.1 no
H481 C48 H482 108.2 no
P4 C48 H483 109.5 no
H481 C48 H483 108.1 no
H482 C48 H483 110.4 no
N4 C49 C50 112.7(3) yes
N4 C49 C51 113.0(2) yes
C50 C49 C51 109.7(3) yes
N4 C49 H491 106.6 no
C50 C49 H491 106.4 no
C51 C49 H491 108.1 no
C49 C50 H501 111.1 no
C49 C50 H502 109.9 no
H501 C50 H502 109.6 no
C49 C50 H503 108.6 no
H501 C50 H503 107.9 no
H502 C50 H503 109.7 no
C49 C51 H511 108.5 no
C49 C51 H512 110.1 no
H511 C51 H512 109.0 no
C49 C51 H513 109.2 no
H511 C51 H513 110.3 no
H512 C51 H513 109.8 no
C53 C52 H521 109.4 no
C53 C52 H525 109.2 no
H521 C52 H525 109.5 no
C53 C52 H526 109.8 no
H521 C52 H526 109.5 no
H525 C52 H526 109.5 no
C253 C52 H522 109.3 no
C253 C52 H523 110.0 no
H522 C52 H523 109.5 no
C253 C52 H524 109.1 no
H522 C52 H524 109.5 no
H523 C52 H524 109.5 no
C52 C53 C54 108.4(5) yes
C52 C53 H531 110.0 no
C54 C53 H531 110.4 no
C52 C53 H532 108.8 no
C54 C53 H532 109.5 no
H531 C53 H532 109.6 no
C53 C54 C55 108.8(5) yes
C53 C54 H542 109.7 no
C55 C54 H542 109.5 no
C53 C54 H543 109.7 no
C55 C54 H543 109.8 no
H542 C54 H543 109.5 no
C253 C54 C255 109.6(5) yes
C253 C54 H541 109.5 no
C255 C54 H541 109.4 no
C253 C54 H544 109.4 no
C255 C54 H544 109.5 no
H541 C54 H544 109.5 no
C54 C55 C56 110.0(5) yes
C54 C55 H551 109.2 no
C56 C55 H551 109.3 no
C54 C55 H552 109.5 no
C56 C55 H552 109.3 no
H551 C55 H552 109.5 no
C55 C56 H562 109.4 no
C55 C56 H564 109.5 no
H562 C56 H564 109.5 no
C55 C56 H565 109.5 no
H562 C56 H565 109.5 no
H564 C56 H565 109.5 no
C255 C56 H561 109.7 no
C255 C56 H563 109.2 no
H561 C56 H563 109.5 no
C255 C56 H566 109.6 no
H561 C56 H566 109.5 no
H563 C56 H566 109.5 no
P101 C101 C102 119.01(19) yes
P101 C101 C106 122.5(2) yes
C102 C101 C106 118.3(2) yes
C101 C102 C103 121.5(3) yes
C101 C102 H1021 119.4 no
C103 C102 H1021 119.0 no
C102 C103 C104 119.3(3) yes
C102 C103 H1031 119.7 no
C104 C103 H1031 121.0 no
C103 C104 C105 120.0(3) yes
C103 C104 H1041 120.5 no
C105 C104 H1041 119.5 no
C104 C105 C106 120.6(3) yes
C104 C105 H1051 120.0 no
C106 C105 H1051 119.4 no
C101 C106 C105 120.2(3) yes
C101 C106 H1061 120.2 no
C105 C106 H1061 119.6 no
P101 C107 C108 122.81(19) yes
P101 C107 C112 119.11(19) yes
C108 C107 C112 118.0(2) yes
C107 C108 C109 121.1(2) yes
C107 C108 H1081 119.8 no
C109 C108 H1081 119.1 no
C108 C109 C110 119.9(2) yes
C108 C109 H1091 119.4 no
C110 C109 H1091 120.7 no
C109 C110 C111 120.1(2) yes
C109 C110 H1101 119.4 no
C111 C110 H1101 120.5 no
C110 C111 C112 119.9(2) yes
C110 C111 H1111 121.3 no
C112 C111 H1111 118.8 no
C111 C112 C107 121.0(2) yes
C111 C112 H1121 120.1 no
C107 C112 H1121 118.9 no
N101 C113 C114 109.5(2) yes
N101 C113 C115 112.8(2) yes
C114 C113 C115 111.2(2) yes
N101 C113 H1131 108.4 no
C114 C113 H1131 106.4 no
C115 C113 H1131 108.3 no
C113 C114 H1141 108.5 no
C113 C114 H1142 110.0 no
H1141 C114 H1142 110.4 no
C113 C114 H1143 110.2 no
H1141 C114 H1143 108.9 no
H1142 C114 H1143 108.9 no
C113 C115 H1151 109.7 no
C113 C115 H1152 109.1 no
H1151 C115 H1152 109.1 no
C113 C115 H1153 109.6 no
H1151 C115 H1153 110.3 no
H1152 C115 H1153 109.0 no
P102 C116 C117 118.63(19) yes
P102 C116 C121 123.3(2) yes
C117 C116 C121 118.1(2) yes
C116 C117 C118 120.9(2) yes
C116 C117 H1171 119.3 no
C118 C117 H1171 119.8 no
C117 C118 C119 120.2(3) yes
C117 C118 H1181 119.7 no
C119 C118 H1181 120.1 no
C118 C119 C120 119.6(3) yes
C118 C119 H1191 120.7 no
C120 C119 H1191 119.8 no
C119 C120 C121 120.5(3) yes
C119 C120 H1201 120.1 no
C121 C120 H1201 119.5 no
C116 C121 C120 120.8(3) yes
C116 C121 H1211 120.0 no
C120 C121 H1211 119.2 no
P102 C122 C123 120.02(19) yes
P102 C122 C127 121.70(19) yes
C123 C122 C127 118.0(2) yes
C122 C123 C124 121.1(2) yes
C122 C123 H1231 119.2 no
C124 C123 H1231 119.7 no
C123 C124 C125 120.3(3) yes
C123 C124 H1241 119.1 no
C125 C124 H1241 120.6 no
C124 C125 C126 119.5(3) yes
C124 C125 H1251 121.0 no
C126 C125 H1251 119.5 no
C125 C126 C127 120.5(3) yes
C125 C126 H1261 120.8 no
C127 C126 H1261 118.7 no
C122 C127 C126 120.6(3) yes
C122 C127 H1271 119.7 no
C126 C127 H1271 119.7 no
N102 C128 C129 113.5(2) yes
N102 C128 C130 110.1(2) yes
C129 C128 C130 110.5(2) yes
N102 C128 H1281 106.5 no
C129 C128 H1281 107.9 no
C130 C128 H1281 108.0 no
C128 C129 H1291 110.1 no
C128 C129 H1292 109.6 no
H1291 C129 H1292 109.3 no
C128 C129 H1293 110.9 no
H1291 C129 H1293 107.9 no
H1292 C129 H1293 108.9 no
C128 C130 H1301 108.5 no
C128 C130 H1302 110.7 no
H1301 C130 H1302 109.3 no
C128 C130 H1303 111.0 no
H1301 C130 H1303 108.6 no
H1302 C130 H1303 108.5 no
P103 C131 C132 120.05(18) yes
P103 C131 C136 122.18(19) yes
C132 C131 C136 117.8(2) yes
C131 C132 C133 121.3(2) yes
C131 C132 H1321 119.8 no
C133 C132 H1321 118.9 no
C132 C133 C134 120.0(3) yes
C132 C133 H1331 119.2 no
C134 C133 H1331 120.8 no
C133 C134 C135 119.7(3) yes
C133 C134 H1341 119.7 no
C135 C134 H1341 120.6 no
C134 C135 C136 120.2(2) yes
C134 C135 H1351 120.3 no
C136 C135 H1351 119.4 no
C131 C136 C135 121.1(2) yes
C131 C136 H1361 119.8 no
C135 C136 H1361 119.1 no
P103 C137 C138 119.9(2) yes
P103 C137 C142 121.6(2) yes
C138 C137 C142 118.2(2) yes
C137 C138 C139 120.4(3) yes
C137 C138 H1381 119.6 no
C139 C138 H1381 120.0 no
C138 C139 C140 120.7(3) yes
C138 C139 H1391 118.9 no
C140 C139 H1391 120.4 no
C139 C140 C141 119.7(3) yes
C139 C140 H1401 120.5 no
C141 C140 H1401 119.8 no
C140 C141 C142 120.0(3) yes
C140 C141 H1411 120.3 no
C142 C141 H1411 119.6 no
C137 C142 C141 121.0(3) yes
C137 C142 H1421 119.2 no
C141 C142 H1421 119.9 no
N103 C143 C144 111.0(2) yes
N103 C143 C145 113.2(2) yes
C144 C143 C145 109.9(2) yes
N103 C143 H1431 107.9 no
C144 C143 H1431 106.5 no
C145 C143 H1431 108.1 no
C143 C144 H1441 109.7 no
C143 C144 H1442 108.3 no
H1441 C144 H1442 109.8 no
C143 C144 H1443 109.9 no
H1441 C144 H1443 109.2 no
H1442 C144 H1443 109.9 no
C143 C145 H1451 110.6 no
C143 C145 H1452 110.1 no
H1451 C145 H1452 109.0 no
C143 C145 H1453 108.9 no
H1451 C145 H1453 109.0 no
H1452 C145 H1453 109.2 no
P104 C146 H1461 109.9 no
P104 C146 H1462 109.5 no
H1461 C146 H1462 108.7 no
P104 C146 H1463 110.6 no
H1461 C146 H1463 109.4 no
H1462 C146 H1463 108.8 no
P104 C147 H1471 110.4 no
P104 C147 H1472 110.1 no
H1471 C147 H1472 108.1 no
P104 C147 H1473 108.8 no
H1471 C147 H1473 108.6 no
H1472 C147 H1473 110.8 no
P104 C148 H1481 108.5 no
P104 C148 H1482 109.9 no
H1481 C148 H1482 109.2 no
P104 C148 H1483 109.0 no
H1481 C148 H1483 110.0 no
H1482 C148 H1483 110.2 no
N104 C149 C150 110.9(2) yes
N104 C149 C151 112.8(2) yes
C150 C149 C151 111.7(3) yes
N104 C149 H1491 107.2 no
C150 C149 H1491 106.6 no
C151 C149 H1491 107.2 no
C149 C150 H1501 110.9 no
C149 C150 H1502 109.6 no
H1501 C150 H1502 108.8 no
C149 C150 H1503 109.3 no
H1501 C150 H1503 109.2 no
H1502 C150 H1503 109.0 no
C149 C151 H1511 109.3 no
C149 C151 H1512 108.8 no
H1511 C151 H1512 109.4 no
C149 C151 H1513 110.4 no
H1511 C151 H1513 109.9 no
H1512 C151 H1513 109.0 no
C13 C214 H2141 110.7 no
C13 C214 H2142 107.2 no
H2141 C214 H2142 109.5 no
C13 C214 H2143 110.5 no
H2141 C214 H2143 109.5 no
H2142 C214 H2143 109.5 no
C13 C215 H2151 109.7 no
C13 C215 H2152 108.3 no
H2151 C215 H2152 109.5 no
C13 C215 H2153 110.4 no
H2151 C215 H2153 109.5 no
H2152 C215 H2153 109.5 no
C52 C253 C54 110.1(6) yes
C52 C253 H2531 111.6 no
C54 C253 H2531 108.8 no
C52 C253 H2532 108.3 no
C54 C253 H2532 108.3 no
H2531 C253 H2532 109.6 no
C54 C255 C56 110.4(6) yes
C54 C255 H2551 109.7 no
C56 C255 H2551 109.9 no
C54 C255 H2552 108.7 no
C56 C255 H2552 108.4 no
H2551 C255 H2552 109.7 no

loop_
_geom_bond_atom_site_label_1
_geom_bond_atom_site_label_2
_geom_bond_distance
_geom_bond_publ_flag
Nb1 Fe1 3.0010(4) yes
Nb1 P1 2.9320(7) yes
Nb1 P2 2.9382(7) yes
Nb1 P3 2.9418(7) yes
Nb1 N1 2.049(2) yes
Nb1 N2 2.054(2) yes
Nb1 N3 2.049(2) yes
Nb1 N4 1.789(2) yes
Nb101 Fe101 2.9887(4) yes
Nb101 P101 2.9349(7) yes
Nb101 P102 2.9378(7) yes
Nb101 P103 2.9177(7) yes
Nb101 N101 2.053(2) yes
Nb101 N102 2.059(2) yes
Nb101 N103 2.052(2) yes
Nb101 N104 1.792(2) yes
Fe1 P1 2.2362(7) yes
Fe1 P2 2.2262(7) yes
Fe1 P3 2.2282(7) yes
Fe1 P4 2.2931(7) yes
Fe101 P101 2.2300(7) yes
Fe101 P102 2.2267(7) yes
Fe101 P103 2.2370(7) yes
Fe101 P104 2.2930(7) yes
P1 N1 1.690(2) yes
P1 C1 1.853(3) yes
P1 C7 1.847(3) yes
P2 N2 1.687(2) yes
P2 C16 1.857(3) yes
P2 C22 1.845(2) yes
P3 N3 1.689(2) yes
P3 C31 1.850(2) yes
P3 C37 1.838(3) yes
P4 C46 1.833(3) yes
P4 C47 1.828(3) yes
P4 C48 1.834(3) yes
P101 N101 1.687(2) yes
P101 C101 1.835(3) yes
P101 C107 1.849(2) yes
P102 N102 1.682(2) yes
P102 C116 1.863(3) yes
P102 C122 1.841(3) yes
P103 N103 1.695(2) yes
P103 C131 1.848(3) yes
P103 C137 1.843(3) yes
P104 C146 1.828(3) yes
P104 C147 1.833(3) yes
P104 C148 1.833(3) yes
N1 C13 1.483(3) yes
N2 C28 1.483(3) yes
N3 C43 1.481(3) yes
N4 C49 1.456(3) yes
N101 C113 1.476(3) yes
N102 C128 1.479(3) yes
N103 C143 1.491(3) yes
N104 C149 1.456(3) yes
C1 C2 1.388(4) yes
C1 C6 1.407(3) yes
C2 C3 1.385(4) yes
C2 H21 0.934 no
C3 C4 1.391(4) yes
C3 H31 0.929 no
C4 C5 1.387(4) yes
C4 H41 0.948 no
C5 C6 1.379(4) yes
C5 H51 0.939 no
C6 H61 0.954 no
C7 C8 1.391(4) yes
C7 C12 1.393(4) yes
C8 C9 1.392(4) yes
C8 H81 0.938 no
C9 C10 1.379(4) yes
C9 H91 0.950 no
C10 C11 1.374(4) yes
C10 H101 0.953 no
C11 C12 1.386(4) yes
C11 H111 0.925 no
C12 H121 0.939 no
C13 C14 1.493(5) yes
C13 C15 1.486(5) yes
C13 H131 0.960 no
C13 C214 1.519(9) yes
C13 C215 1.606(9) yes
C13 H132 0.959 no
C14 H141 0.950 no
C14 H142 0.950 no
C14 H143 0.950 no
C15 H151 0.950 no
C15 H152 0.950 no
C15 H153 0.950 no
C16 C17 1.395(4) yes
C16 C21 1.398(4) yes
C17 C18 1.389(4) yes
C17 H171 0.932 no
C18 C19 1.377(4) yes
C18 H181 0.944 no
C19 C20 1.384(4) yes
C19 H191 0.932 no
C20 C21 1.385(4) yes
C20 H201 0.925 no
C21 H211 0.926 no
C22 C23 1.394(3) yes
C22 C27 1.398(4) yes
C23 C24 1.387(4) yes
C23 H231 0.939 no
C24 C25 1.391(4) yes
C24 H241 0.928 no
C25 C26 1.379(4) yes
C25 H251 0.931 no
C26 C27 1.388(4) yes
C26 H261 0.929 no
C27 H271 0.943 no
C28 C29 1.507(4) yes
C28 C30 1.521(4) yes
C28 H281 0.994 no
C29 H291 0.971 no
C29 H292 0.971 no
C29 H293 0.962 no
C30 H301 0.961 no
C30 H302 0.954 no
C30 H303 0.962 no
C31 C32 1.391(3) yes
C31 C36 1.400(3) yes
C32 C33 1.394(4) yes
C32 H321 0.946 no
C33 C34 1.383(4) yes
C33 H331 0.940 no
C34 C35 1.382(4) yes
C34 H341 0.929 no
C35 C36 1.393(4) yes
C35 H351 0.924 no
C36 H361 0.945 no
C37 C38 1.397(4) yes
C37 C42 1.396(3) yes
C38 C39 1.384(4) yes
C38 H381 0.916 no
C39 C40 1.394(4) yes
C39 H391 0.939 no
C40 C41 1.380(5) yes
C40 H401 0.931 no
C41 C42 1.390(4) yes
C41 H411 0.925 no
C42 H421 0.923 no
C43 C44 1.517(4) yes
C43 C45 1.520(4) yes
C43 H431 0.989 no
C44 H441 0.972 no
C44 H442 0.956 no
C44 H443 0.948 no
C45 H451 0.968 no
C45 H452 0.966 no
C45 H453 0.964 no
C46 H461 0.962 no
C46 H462 0.963 no
C46 H463 0.965 no
C47 H471 0.957 no
C47 H472 0.961 no
C47 H473 0.935 no
C48 H481 0.965 no
C48 H482 0.948 no
C48 H483 0.951 no
C49 C50 1.518(5) yes
C49 C51 1.526(4) yes
C49 H491 0.982 no
C50 H501 0.971 no
C50 H502 0.958 no
C50 H503 0.960 no
C51 H511 0.952 no
C51 H512 0.965 no
C51 H513 0.957 no
C52 C53 1.464(8) yes
C52 H521 0.950 no
C52 H525 0.950 no
C52 H526 0.950 no
C52 C253 1.532(10) yes
C52 H522 0.950 no
C52 H523 0.950 no
C52 H524 0.950 no
C53 C54 1.526(8) yes
C53 H531 0.966 no
C53 H532 0.964 no
C54 C55 1.437(8) yes
C54 H542 0.950 no
C54 H543 0.950 no
C54 C253 1.427(9) yes
C54 C255 1.527(8) yes
C54 H541 0.950 no
C54 H544 0.950 no
C55 C56 1.549(8) yes
C55 H551 0.950 no
C55 H552 0.950 no
C56 H562 0.950 no
C56 H564 0.950 no
C56 H565 0.950 no
C56 C255 1.451(9) yes
C56 H561 0.950 no
C56 H563 0.950 no
C56 H566 0.950 no
C101 C102 1.395(4) yes
C101 C106 1.393(4) yes
C102 C103 1.386(4) yes
C102 H1021 0.934 no
C103 C104 1.385(4) yes
C103 H1031 0.920 no
C104 C105 1.382(5) yes
C104 H1041 0.929 no
C105 C106 1.390(4) yes
C105 H1051 0.931 no
C106 H1061 0.938 no
C107 C108 1.403(3) yes
C107 C112 1.388(3) yes
C108 C109 1.388(4) yes
C108 H1081 0.937 no
C109 C110 1.386(4) yes
C109 H1091 0.929 no
C110 C111 1.380(4) yes
C110 H1101 0.918 no
C111 C112 1.399(4) yes
C111 H1111 0.936 no
C112 H1121 0.925 no
C113 C114 1.521(4) yes
C113 C115 1.527(4) yes
C113 H1131 0.992 no
C114 H1141 0.961 no
C114 H1142 0.975 no
C114 H1143 0.968 no
C115 H1151 0.967 no
C115 H1152 0.966 no
C115 H1153 0.968 no
C116 C117 1.394(4) yes
C116 C121 1.400(4) yes
C117 C118 1.394(4) yes
C117 H1171 0.927 no
C118 C119 1.386(4) yes
C118 H1181 0.938 no
C119 C120 1.382(4) yes
C119 H1191 0.933 no
C120 C121 1.387(4) yes
C120 H1201 0.943 no
C121 H1211 0.940 no
C122 C123 1.398(3) yes
C122 C127 1.397(4) yes
C123 C124 1.382(4) yes
C123 H1231 0.942 no
C124 C125 1.387(4) yes
C124 H1241 0.920 no
C125 C126 1.377(4) yes
C125 H1251 0.933 no
C126 C127 1.396(4) yes
C126 H1261 0.921 no
C127 H1271 0.933 no
C128 C129 1.514(4) yes
C128 C130 1.523(4) yes
C128 H1281 0.980 no
C129 H1291 0.962 no
C129 H1292 0.970 no
C129 H1293 0.946 no
C130 H1301 0.962 no
C130 H1302 0.976 no
C130 H1303 0.969 no
C131 C132 1.395(4) yes
C131 C136 1.404(3) yes
C132 C133 1.389(4) yes
C132 H1321 0.942 no
C133 C134 1.390(4) yes
C133 H1331 0.952 no
C134 C135 1.386(4) yes
C134 H1341 0.934 no
C135 C136 1.384(4) yes
C135 H1351 0.931 no
C136 H1361 0.932 no
C137 C138 1.399(4) yes
C137 C142 1.399(4) yes
C138 C139 1.388(4) yes
C138 H1381 0.940 no
C139 C140 1.383(5) yes
C139 H1391 0.934 no
C140 C141 1.382(5) yes
C140 H1401 0.934 no
C141 C142 1.391(4) yes
C141 H1411 0.929 no
C142 H1421 0.939 no
C143 C144 1.517(4) yes
C143 C145 1.512(4) yes
C143 H1431 0.989 no
C144 H1441 0.976 no
C144 H1442 0.980 no
C144 H1443 0.983 no
C145 H1451 0.971 no
C145 H1452 0.964 no
C145 H1453 0.968 no
C146 H1461 0.964 no
C146 H1462 0.967 no
C146 H1463 0.952 no
C147 H1471 0.963 no
C147 H1472 0.964 no
C147 H1473 0.953 no
C148 H1481 0.967 no
C148 H1482 0.961 no
C148 H1483 0.946 no
C149 C150 1.525(4) yes
C149 C151 1.522(4) yes
C149 H1491 0.986 no
C150 H1501 0.962 no
C150 H1502 0.967 no
C150 H1503 0.964 no
C151 H1511 0.964 no
C151 H1512 0.955 no
C151 H1513 0.966 no
C214 H2141 0.950 no
C214 H2142 0.950 no
C214 H2143 0.950 no
C215 H2151 0.950 no
C215 H2152 0.950 no
C215 H2153 0.950 no
C253 H2531 0.966 no
C253 H2532 0.961 no
C255 H2551 0.963 no
C255 H2552 0.961 no
